data_2236074
loop_
_publ_author_name
'Rivera, Augusto'
'Osorio, H\'ector Jairo'
'Sadat-Bernal, John'
'Eigner, V\'aclav'
'Du\<sek, Michal'

_publ_section_title
;
 (2<i>S</i>,7<i>S</i>)-10-Ethyl-1,8,10,12-tetraazatetracyclo[8.3.1.1^8,12^.0^2,7^]pentadecan-10-ium
 iodide
;
_journal_coeditor_code BH2451
_journal_issue 10
_journal_name_full 'Acta Crystallographica Section E'
_journal_page_first o3041
_journal_page_last o3042
_journal_paper_doi 10.1107/S1600536812040159
_journal_volume 68
_journal_year 2012
_chemical_formula_iupac 'C13 H25 N4 +, I -'
_chemical_formula_moiety 'C13 H25 N4 +, I -'
_chemical_formula_sum 'C13 H25 I N4'
_chemical_formula_weight 364.3
_chemical_melting_point 450
_chemical_name_systematic
;
(2<i>S</i>,7<i>S</i>)-10-Ethyl-1,8,10,12-
tetraazatetracyclo[8.3.1.1^8,12^.0^2,7^]pentadecan-10-ium iodide
;
_space_group_IT_number 19
_symmetry_cell_setting orthorhombic
_symmetry_space_group_name_Hall 'P 2ac 2ab'
_symmetry_space_group_name_H-M 'P 21 21 21'
_cell_angle_alpha 90
_cell_angle_beta 90
_cell_angle_gamma 90
_cell_formula_units_Z 4
_cell_length_a 10.2227(5)
_cell_length_b 12.0375(6)
_cell_length_c 12.0941(6)
_cell_measurement_reflns_used 3457
_cell_measurement_temperature 120.05(10)
_cell_measurement_theta_max 27.04
_cell_measurement_theta_min 3.1
_cell_volume 1488.25(13)
_computing_cell_refinement 'CrysAlis PRO (Agilent, 2010)'
_computing_data_collection 'CrysAlis PRO (Agilent, 2010)'
_computing_data_reduction 'CrysAlis PRO (Agilent, 2010)'
_computing_molecular_graphics 'DIAMOND (Brandenburg & Putz, 2005)'
_computing_publication_material '<i>JANA2006</i>  (Pet\<r\'i\<cek <i>et al.</i>, 2006)'
_computing_structure_refinement '<i>JANA2006</i> (Pet\<r\'i\<cek <i>et al.</i>, 2006)'
_computing_structure_solution '<i>Superflip</i> (Palatinus & Chapuis, 2007)'
_diffrn_ambient_temperature 120.05
_diffrn_detector_area_resol_mean 10.3784
_diffrn_measured_fraction_theta_full 0.99
_diffrn_measured_fraction_theta_max 0.99
_diffrn_measurement_device 'four-cycle diffractometer'
_diffrn_measurement_device_type 'Agilent Xcalibur (Atlas, Gemini ultra)'
_diffrn_measurement_method '\w scans'
_diffrn_radiation_monochromator graphite
_diffrn_radiation_source 'Enhance (Mo) X-ray Source'
_diffrn_radiation_type 'Mo K\a'
_diffrn_radiation_wavelength 0.7107
_diffrn_reflns_av_R_equivalents 0.0155
_diffrn_reflns_av_sigmaI/netI 0.0196
_diffrn_reflns_limit_h_max 9
_diffrn_reflns_limit_h_min -13
_diffrn_reflns_limit_k_max 15
_diffrn_reflns_limit_k_min -14
_diffrn_reflns_limit_l_max 15
_diffrn_reflns_limit_l_min -10
_diffrn_reflns_number 5935
_diffrn_reflns_theta_full 27.1
_diffrn_reflns_theta_max 27.1
_diffrn_reflns_theta_min 3.11
_exptl_absorpt_coefficient_mu 2.143
_exptl_absorpt_correction_T_max 1
_exptl_absorpt_correction_T_min 0.746
_exptl_absorpt_correction_type multi-scan
_exptl_absorpt_process_details '(CrysAlis PRO; Agilent, 2010)'
_exptl_crystal_colour colourless
_exptl_crystal_density_diffrn 1.6253
_exptl_crystal_description prism
_exptl_crystal_F_000 736
_exptl_crystal_size_max 0.243
_exptl_crystal_size_mid 0.060
_exptl_crystal_size_min 0.041
_refine_diff_density_max 0.23
_refine_diff_density_min -0.47
_refine_ls_abs_structure_details 'Flack (1983), 1353 Friedel pairs'
_refine_ls_abs_structure_Flack 0.026(15)
_refine_ls_extinction_method none
_refine_ls_goodness_of_fit_ref 1.19
_refine_ls_hydrogen_treatment constr
_refine_ls_number_constraints 0
_refine_ls_number_parameters 164
_refine_ls_number_reflns 3223
_refine_ls_number_restraints 0
_refine_ls_R_factor_all 0.0180
_refine_ls_R_factor_gt 0.0170
_refine_ls_shift/su_max 0.0181
_refine_ls_shift/su_mean 0.0035
_refine_ls_structure_factor_coef Fsqd
_refine_ls_weighting_details w=1/(\s^2^(I)+0.0004I^2^)
_refine_ls_weighting_scheme sigma
_refine_ls_wR_factor_gt 0.0407
_refine_ls_wR_factor_ref 0.0412
_reflns_number_gt 3093
_reflns_number_total 3223
_reflns_threshold_expression I>3\s(I)
_cod_data_source_file bh2451.cif
_cod_data_source_block I
_cod_original_formula_sum 'C13 H25 I1 N4'
_cod_database_code 2236074
_cod_database_fobs_code 2236074

loop_
_symmetry_equiv_pos_site_id
_symmetry_equiv_pos_as_xyz
1 x,y,z
2 -x+1/2,-y,z+1/2
3 -x,y+1/2,-z+1/2
4 x+1/2,-y+1/2,-z

loop_
_atom_site_type_symbol
_atom_site_label
_atom_site_fract_x
_atom_site_fract_y
_atom_site_fract_z
_atom_site_U_iso_or_equiv
_atom_site_adp_type
_atom_site_calc_flag
_atom_site_occupancy
_atom_site_symmetry_multiplicity
I I1 0.995575(12) 0.462386(9) 0.966324(9) 0.01806(4) Uani d 1 4
C C1 0.4852(2) 0.29285(13) 0.73421(15) 0.0153(5) Uani d 1 4
N N2 0.36266(17) 0.33495(15) 0.78149(16) 0.0157(5) Uani d 1 4
C C3 0.2959(2) 0.26756(17) 0.86111(18) 0.0170(6) Uani d 1 4
N N4 0.20151(16) 0.17701(14) 0.81134(14) 0.0141(5) Uani d 1 4
C C5 0.2742(2) 0.08504(16) 0.74916(17) 0.0146(6) Uani d 1 4
N N6 0.35735(17) 0.12860(15) 0.66504(15) 0.0148(5) Uani d 1 4
C C7 0.4840(2) 0.16841(14) 0.70831(15) 0.0142(5) Uani d 1 4
C C8 0.6008(2) 0.13825(18) 0.63737(19) 0.0198(7) Uani d 1 4
C C9 0.7262(2) 0.16905(18) 0.6984(2) 0.0213(7) Uani d 1 4
C C10 0.7278(2) 0.28974(16) 0.73715(19) 0.0212(7) Uani d 1 4
C C11 0.6056(2) 0.31806(19) 0.8036(2) 0.0180(6) Uani d 1 4
C C12 0.2718(2) 0.37477(18) 0.69715(19) 0.0211(6) Uani d 1 4
N N13 0.19918(17) 0.28513(15) 0.64344(16) 0.0194(5) Uani d 1 4
C C14 0.2834(2) 0.20109(17) 0.58957(18) 0.0191(6) Uani d 1 4
C C15 0.1162(2) 0.23336(18) 0.72399(18) 0.0186(6) Uani d 1 4
C C16 0.1232(2) 0.13179(17) 0.90618(18) 0.0203(6) Uani d 1 4
C C17 0.0267(2) 0.04169(19) 0.87726(19) 0.0289(7) Uani d 1 4
H H1c1 0.490912 0.333228 0.66593 0.0183 Uiso d 1 4
H H1c3 0.247872 0.314369 0.91096 0.0204 Uiso d 1 4
H H2c3 0.358654 0.232404 0.908641 0.0204 Uiso d 1 4
H H1c5 0.325356 0.042413 0.80047 0.0175 Uiso d 1 4
H H2c5 0.212023 0.035003 0.716646 0.0175 Uiso d 1 4
H H1c7 0.493127 0.128663 0.776687 0.017 Uiso d 1 4
H H1c8 0.600074 0.059842 0.62289 0.0237 Uiso d 1 4
H H2c8 0.596557 0.178345 0.568841 0.0237 Uiso d 1 4
H H1c9 0.800126 0.155718 0.651276 0.0256 Uiso d 1 4
H H2c9 0.737333 0.120781 0.760916 0.0256 Uiso d 1 4
H H1c10 0.804004 0.302556 0.781695 0.0254 Uiso d 1 4
H H2c10 0.733483 0.338024 0.674158 0.0254 Uiso d 1 4
H H1c11 0.606624 0.395538 0.822422 0.0216 Uiso d 1 4
H H2c11 0.603662 0.274033 0.869799 0.0216 Uiso d 1 4
H H1c12 0.211459 0.426301 0.729818 0.0254 Uiso d 1 4
H H2c12 0.319 0.416333 0.642393 0.0254 Uiso d 1 4
H H1c14 0.23152 0.156343 0.540652 0.0229 Uiso d 1 4
H H2c14 0.342843 0.237356 0.539822 0.0229 Uiso d 1 4
H H1c15 0.062251 0.178719 0.688439 0.0224 Uiso d 1 4
H H2c15 0.062416 0.288707 0.7586 0.0224 Uiso d 1 4
H H1c16 0.078397 0.191556 0.9426 0.0243 Uiso d 1 4
H H2c16 0.181437 0.105459 0.962693 0.0243 Uiso d 1 4
H H1c17 -0.019759 0.019483 0.942586 0.0346 Uiso d 1 4
H H2c17 -0.034168 0.069235 0.823415 0.0346 Uiso d 1 4
H H3c17 0.072673 -0.021042 0.847344 0.0346 Uiso d 1 4

loop_
_atom_site_aniso_label
_atom_site_aniso_U_11
_atom_site_aniso_U_22
_atom_site_aniso_U_33
_atom_site_aniso_U_12
_atom_site_aniso_U_13
_atom_site_aniso_U_23
_atom_site_aniso_type_symbol
I1 0.01928(7) 0.01921(7) 0.01568(7) 0.00180(7) 0.00111(8) 0.00244(4) I
C1 0.0163(11) 0.0137(9) 0.0159(8) -0.0011(8) -0.0006(11) -0.0009(7) C
N2 0.0173(9) 0.0108(9) 0.0188(10) 0.0020(7) 0.0016(8) 0.0008(8) N
C3 0.0184(10) 0.0152(10) 0.0174(10) 0.0000(8) 0.0010(9) -0.0024(8) C
N4 0.0139(9) 0.0150(9) 0.0133(8) -0.0001(7) 0.0012(8) 0.0007(7) N
C5 0.0180(10) 0.0118(10) 0.0140(10) -0.0001(8) 0.0006(9) -0.0012(8) C
N6 0.0158(9) 0.0147(9) 0.0138(9) -0.0025(7) -0.0021(8) 0.0006(7) N
C7 0.0168(11) 0.0124(8) 0.0132(8) -0.0004(9) -0.0006(10) 0.0005(7) C
C8 0.0216(11) 0.0155(11) 0.0222(12) -0.0011(9) 0.0048(10) -0.0031(9) C
C9 0.0167(11) 0.0211(12) 0.0260(12) 0.0019(9) 0.0039(10) -0.0022(10) C
C10 0.0165(11) 0.0212(12) 0.0257(12) -0.0032(8) -0.0022(10) -0.0010(10) C
C11 0.0203(11) 0.0150(11) 0.0187(11) -0.0033(9) 0.0002(10) -0.0007(9) C
C12 0.0218(11) 0.0143(11) 0.0274(11) 0.0025(9) 0.0003(10) 0.0061(9) C
N13 0.0180(9) 0.0201(9) 0.0200(9) 0.0011(7) -0.0001(8) 0.0059(7) N
C14 0.0218(11) 0.0234(11) 0.0121(10) -0.0023(9) -0.0013(9) 0.0027(9) C
C15 0.0147(11) 0.0216(11) 0.0196(11) 0.0034(8) -0.0044(9) 0.0028(9) C
C16 0.0206(11) 0.0254(12) 0.0148(10) -0.0005(9) 0.0045(9) 0.0005(9) C
C17 0.0255(12) 0.0346(12) 0.0265(11) -0.0074(11) 0.0048(10) 0.0037(9) C

loop_
_atom_type_symbol
_atom_type_scat_dispersion_real
_atom_type_scat_dispersion_imag
_atom_type_scat_source
C 0.0033 0.0016 'International Tables Vol C tables 4.2.6.8 and 6.1.1.1'
H 0.0000 0.0000 'International Tables Vol C tables 4.2.6.8 and 6.1.1.1'
I -0.4742 1.8119 'International Tables Vol C tables 4.2.6.8 and 6.1.1.1'
N 0.0061 0.0033 'International Tables Vol C tables 4.2.6.8 and 6.1.1.1'

loop_
_geom_angle_atom_site_label_1
_geom_angle_atom_site_label_2
_geom_angle_atom_site_label_3
_geom_angle
N2 C1 C7 114.27(17)
N2 C1 C11 114.02(16)
N2 C1 H1c1 102.26
C7 C1 C11 108.35(17)
C7 C1 H1c1 108.66
C11 C1 H1c1 108.95
C1 N2 C3 118.26(16)
C1 N2 C12 112.59(17)
C12 N2 C3 110.62(17)
N2 C3 N4 115.28(17)
N2 C3 H1c3 109.47
N2 C3 H2c3 109.47
N4 C3 H1c3 109.47
N4 C3 H2c3 109.47
H1c3 C3 H2c3 102.97
C3 N4 C5 113.01(15)
C3 N4 C15 107.85(15)
C3 N4 C16 106.58(15)
C5 N4 C15 104.97(15)
C16 N4 C5 111.84(15)
C16 N4 C15 112.64(15)
N4 C5 H1c5 109.47
N4 C5 H2c5 109.47
N6 C5 N4 111.96(16)
N6 C5 H1c5 109.47
N6 C5 H2c5 109.47
H1c5 C5 H2c5 106.87
C7 N6 C5 112.91(16)
C7 N6 C14 118.54(16)
C14 N6 C5 110.77(16)
C1 C7 H1c7 108.1
N6 C7 C1 113.40(17)
N6 C7 C8 114.37(16)
N6 C7 H1c7 103.22
C8 C7 C1 110.15(17)
C8 C7 H1c7 106.98
C7 C8 C9 109.28(18)
C7 C8 H1c8 109.47
C7 C8 H2c8 109.47
C9 C8 H1c8 109.47
C9 C8 H2c8 109.47
H1c8 C8 H2c8 109.66
C8 C9 C10 112.85(18)
C8 C9 H1c9 109.47
C8 C9 H2c9 109.47
C10 C9 H1c9 109.47
C10 C9 H2c9 109.47
H1c9 C9 H2c9 105.87
C9 C10 H1c10 109.47
C9 C10 H2c10 109.47
C11 C10 C9 111.49(18)
C11 C10 H1c10 109.47
C11 C10 H2c10 109.47
H1c10 C10 H2c10 107.37
C1 C11 C10 109.11(18)
C1 C11 H1c11 109.47
C1 C11 H2c11 109.47
C10 C11 H1c11 109.47
C10 C11 H2c11 109.47
H1c11 C11 H2c11 109.83
N2 C12 N13 113.02(17)
N2 C12 H1c12 109.47
N2 C12 H2c12 109.47
N13 C12 H1c12 109.47
N13 C12 H2c12 109.47
H1c12 C12 H2c12 105.67
C12 N13 C14 113.87(17)
C12 N13 C15 108.62(17)
C14 N13 C15 110.25(17)
N6 C14 N13 115.54(18)
N6 C14 H1c14 109.47
N6 C14 H2c14 109.47
N13 C14 H1c14 109.47
N13 C14 H2c14 109.47
H1c14 C14 H2c14 102.63
N4 C15 H1c15 109.47
N4 C15 H2c15 109.47
N13 C15 N4 108.96(17)
N13 C15 H1c15 109.47
N13 C15 H2c15 109.47
H1c15 C15 H2c15 109.98
N4 C16 C17 115.63(18)
N4 C16 H1c16 109.47
N4 C16 H2c16 109.47
C17 C16 H1c16 109.47
C17 C16 H2c16 109.47
H1c16 C16 H2c16 102.52
C16 C17 H1c17 109.47
C16 C17 H2c17 109.47
C16 C17 H3c17 109.47
H1c17 C17 H2c17 109.47
H1c17 C17 H3c17 109.47
H2c17 C17 H3c17 109.47

loop_
_geom_bond_atom_site_label_1
_geom_bond_atom_site_label_2
_geom_bond_distance
C1 C7 1.530(2)
C1 C11 1.521(3)
C1 H1c1 0.96
N2 C1 1.467(3)
N2 C3 1.432(3)
N2 C12 1.460(3)
C3 H1c3 0.96
C3 H2c3 0.96
N4 C3 1.575(3)
N4 C5 1.531(3)
N4 C15 1.529(3)
N4 C16 1.501(3)
C5 H1c5 0.96
C5 H2c5 0.96
N6 C5 1.426(3)
N6 C7 1.476(3)
N6 C14 1.472(3)
C7 H1c7 0.96
C8 C7 1.514(3)
C8 C9 1.526(3)
C8 H1c8 0.96
C8 H2c8 0.96
C9 H1c9 0.96
C9 H2c9 0.96
C10 C9 1.527(3)
C10 C11 1.524(3)
C10 H1c10 0.96
C10 H2c10 0.96
C11 H1c11 0.96
C11 H2c11 0.96
C12 H1c12 0.96
C12 H2c12 0.96
N13 C12 1.462(3)
N13 C14 1.480(3)
N13 C15 1.434(3)
C14 H1c14 0.96
C14 H2c14 0.96
C15 H1c15 0.96
C15 H2c15 0.96
C16 H1c16 0.96
C16 H2c16 0.96
C17 C16 1.507(3)
C17 H1c17 0.96
C17 H2c17 0.96
C17 H3c17 0.96
